data_4037078
loop_
_publ_author_name
'Tang, Fei'
'Banwell, Martin G.'
'Willis, Anthony C.'

_publ_section_title
;
 A Raney Cobalt Mediated Reductive Cyclization Route to the Uleine
 Alkaloid Gilbertine.
;
_journal_issue 21
_journal_name_full 'The Journal of organic chemistry'
_journal_page_first 10551
_journal_page_last 10557
_journal_paper_doi 10.1021/acs.joc.6b01424
_journal_volume 81
_journal_year 2016
_chemical_absolute_configuration ad
_chemical_compound_source local
_chemical_formula_moiety 'C18 H22 N2 O'
_chemical_formula_sum 'C18 H22 N2 O'
_chemical_formula_weight 282.39
_space_group_IT_number 4
_space_group_name_Hall 'P 2yb'
_space_group_name_H-M_alt 'P 1 21 1'
_symmetry_cell_setting monoclinic
_symmetry_space_group_name_Hall 'P 2yb'
_symmetry_space_group_name_H-M 'P 1 21 1'
_atom_sites_solution_hydrogens difmap
_atom_sites_solution_primary direct
_audit_creation_date 16-05-04
_audit_creation_method CRYSTALS_ver_14.40
_audit_update_record
;
2016-05-04 - Report on C18 H22 N2 O 
             by Anthony C. Willis
             for   Fei Tang and Martin Banwell

2016-05-04 - details of refinement in _refine_special_details below

2016-05-04 - passes checkcif tests with minor warnings  
;
_cell_angle_alpha 90
_cell_angle_beta 98.7489(19)
_cell_angle_gamma 90
_cell_formula_units_Z 4
_cell_length_a 8.2370(2)
_cell_length_b 21.2108(4)
_cell_length_c 8.4707(2)
_cell_measurement_reflns_used 11101
_cell_measurement_temperature 150
_cell_measurement_theta_max 72
_cell_measurement_theta_min 5
_cell_volume 1462.72(6)
_computing_cell_refinement 'CrysAlisPro (Agilent Technologies, 2015)'
_computing_data_collection
;
CrysAlisPro, Agilent Technologies,
Version 1.171.37.35h (release 09-02-2015 CrysAlis171 .NET)
(compiled Feb 9 2015,16:26:32)
;
_computing_data_reduction 'CrysAlisPro (Agilent Technologies, 2015)'
_computing_molecular_graphics 'PLATON (Spek, 2008)'
_computing_publication_material 'CRYSTALS (Betteridge et al., 2003)'
_computing_structure_refinement 'CRYSTALS (Betteridge et al., 2003)'
_computing_structure_solution 'SIR92 (Altomare et al., 1994)'
_diffrn_ambient_temperature 150
_diffrn_measured_fraction_theta_full 1.000
_diffrn_measured_fraction_theta_max 1.000
_diffrn_measurement_device Area
_diffrn_measurement_device_type 'SuperNova, Dual, Cu at zero, EosS2'
_diffrn_measurement_method \w
_diffrn_radiation_monochromator mirror
_diffrn_radiation_source 'Supernova (Cu) X-ray Source'
_diffrn_radiation_type 'Cu K\a'
_diffrn_radiation_wavelength 1.54184
_diffrn_reflns_av_R_equivalents 0.034
_diffrn_reflns_limit_h_max 8
_diffrn_reflns_limit_h_min -10
_diffrn_reflns_limit_k_max 26
_diffrn_reflns_limit_k_min -26
_diffrn_reflns_limit_l_max 10
_diffrn_reflns_limit_l_min -10
_diffrn_reflns_number 23272
_diffrn_reflns_theta_full 72.272
_diffrn_reflns_theta_max 72.272
_diffrn_reflns_theta_min 4.169
_diffrn_standards_number 0
_exptl_absorpt_coefficient_mu 0.624
_exptl_absorpt_correction_T_max 0.97
_exptl_absorpt_correction_T_min 0.81
_exptl_absorpt_correction_type multi-scan
_exptl_absorpt_process_details
;
CrysAlisPro, Agilent Technologies,
Version 1.171.37.35h (release 09-02-2015 CrysAlis171 .NET)
(compiled Feb 9 2015,16:26:32)
Empirical absorption correction using spherical harmonics,
 implemented in SCALE3 ABSPACK scaling algorithm.
;
_exptl_crystal_colour colourless
_exptl_crystal_density_diffrn 1.282
_exptl_crystal_density_method 'not measured'
_exptl_crystal_description plate
_exptl_crystal_F_000 608
_exptl_crystal_size_max 0.327
_exptl_crystal_size_mid 0.188
_exptl_crystal_size_min 0.049
_refine_diff_density_max 0.48
_refine_diff_density_min -0.22
_refine_ls_abs_structure_details 'Flack (1983), 2758 Friedel-pairs'
_refine_ls_abs_structure_Flack 0.1(2)
_refine_ls_extinction_method None
_refine_ls_goodness_of_fit_ref 1.0038
_refine_ls_hydrogen_treatment constr
_refine_ls_matrix_type full
_refine_ls_number_parameters 380
_refine_ls_number_reflns 5739
_refine_ls_number_restraints 1
_refine_ls_R_factor_all 0.0540
_refine_ls_R_factor_gt 0.0524
_refine_ls_shift/su_max 0.0028035
_refine_ls_shift/su_mean 0.0007082
_refine_ls_structure_factor_coef Fsqd
_refine_ls_weighting_details
;
 Method= Modified Sheldrick 
 w=1/[\s^2^(F^2^) + ( 0.10P)^2^ + 0.34P] 
 ,where P=(max(Fo^2^,0) + 2Fc^2^)/3 
;
_refine_ls_weighting_scheme calc
_refine_ls_wR_factor_all 0.1374
_refine_ls_wR_factor_gt 0.1353
_refine_ls_wR_factor_ref 0.1374
_reflns_limit_h_max 10
_reflns_limit_h_min -10
_reflns_limit_k_max 26
_reflns_limit_k_min -26
_reflns_limit_l_max 10
_reflns_limit_l_min 0
_reflns_number_gt 5497
_reflns_number_total 5741
_reflns_threshold_expression I>2.0\s(I)
_oxford_diffrn_Wilson_B_factor 2.29
_oxford_diffrn_Wilson_scale 0.01
_oxford_refine_ls_r_factor_ref 0.0540
_oxford_refine_ls_scale 8.1(3)
_oxford_reflns_number_all 5739
_oxford_reflns_threshold_expression_ref I>-10.0\s(I)
_oxford_structure_analysis_title 'Z:\ban1632CSN\Tony_ban1632CSN_da At 12:28 on'
_cod_data_source_file jo6b01424_si_002.cif
_cod_data_source_block ban1632CSN
_cod_original_sg_symbol_H-M 'P 1 21 1 '
_cod_database_code 4037078

loop_
_symmetry_equiv_pos_as_xyz
x,y,z
-x,y+1/2,-z

loop_
_atom_site_label
_atom_site_type_symbol
_atom_site_fract_x
_atom_site_fract_y
_atom_site_fract_z
_atom_site_U_iso_or_equiv
_atom_site_occupancy
_atom_site_adp_type
_atom_site_refinement_flags_posn
O1 O 0.85589(18) 0.57660(8) 0.45768(17) 0.0247 1.0000 Uani .
O2 O 0.67716(18) 0.40198(8) 0.28995(17) 0.0257 1.0000 Uani .
N1 N 0.7469(2) 0.52248(9) 0.1190(2) 0.0243 1.0000 Uani .
N2 N 1.0712(2) 0.68524(9) 0.0422(2) 0.0272 1.0000 Uani .
N3 N 0.7822(2) 0.46277(9) 0.6214(2) 0.0230 1.0000 Uani .
N4 N 0.4659(2) 0.29923(9) 0.7186(2) 0.0257 1.0000 Uani .
C1 C 0.8238(2) 0.62275(10) 0.0839(2) 0.0218 1.0000 Uani .
C2 C 0.6880(2) 0.60893(11) -0.0378(2) 0.0244 1.0000 Uani .
C3 C 0.5960(3) 0.64319(12) -0.1619(2) 0.0299 1.0000 Uani .
C4 C 0.4640(3) 0.61368(14) -0.2553(3) 0.0359 1.0000 Uani .
C5 C 0.4239(3) 0.55122(14) -0.2277(3) 0.0382 1.0000 Uani .
C6 C 0.5109(3) 0.51581(13) -0.1068(3) 0.0329 1.0000 Uani .
C7 C 0.6434(2) 0.54545(11) -0.0112(2) 0.0255 1.0000 Uani .
C8 C 0.8549(2) 0.56970(10) 0.1760(2) 0.0218 1.0000 Uani .
C9 C 0.9623(2) 0.56784(10) 0.3355(2) 0.0225 1.0000 Uani .
C10 C 1.0828(2) 0.62422(10) 0.3527(2) 0.0234 1.0000 Uani .
C11 C 1.2282(3) 0.62115(11) 0.2582(3) 0.0281 1.0000 Uani .
C12 C 1.1776(3) 0.62984(11) 0.0791(3) 0.0302 1.0000 Uani .
C13 C 0.9238(2) 0.68175(10) 0.1247(2) 0.0232 1.0000 Uani .
C14 C 0.9831(2) 0.68442(10) 0.3049(2) 0.0226 1.0000 Uani .
C15 C 0.8476(3) 0.69122(10) 0.4108(3) 0.0266 1.0000 Uani .
C16 C 0.7518(3) 0.63103(11) 0.4306(3) 0.0270 1.0000 Uani .
C17 C 1.0454(2) 0.50478(10) 0.3733(3) 0.0257 1.0000 Uani .
C18 C 1.0262(3) 0.69153(13) -0.1300(3) 0.0362 1.0000 Uani .
C21 C 0.7089(2) 0.36287(9) 0.6695(2) 0.0212 1.0000 Uani .
C22 C 0.8443(2) 0.38034(10) 0.7894(2) 0.0226 1.0000 Uani .
C23 C 0.9382(3) 0.34879(11) 0.9185(2) 0.0273 1.0000 Uani .
C24 C 1.0695(3) 0.38035(13) 1.0056(3) 0.0342 1.0000 Uani .
C25 C 1.1089(3) 0.44263(13) 0.9676(3) 0.0342 1.0000 Uani .
C26 C 1.0188(3) 0.47479(11) 0.8424(3) 0.0293 1.0000 Uani .
C27 C 0.8866(3) 0.44284(10) 0.7537(2) 0.0237 1.0000 Uani .
C28 C 0.6765(2) 0.41404(10) 0.5716(2) 0.0208 1.0000 Uani .
C29 C 0.5701(2) 0.41206(10) 0.4113(2) 0.0216 1.0000 Uani .
C30 C 0.4529(2) 0.35470(10) 0.4013(2) 0.0239 1.0000 Uani .
C31 C 0.3074(2) 0.35830(11) 0.4944(3) 0.0291 1.0000 Uani .
C32 C 0.3564(3) 0.35336(11) 0.6755(3) 0.0279 1.0000 Uani .
C33 C 0.6140(2) 0.30263(9) 0.6382(2) 0.0215 1.0000 Uani .
C34 C 0.5564(3) 0.29616(10) 0.4565(3) 0.0244 1.0000 Uani .
C35 C 0.6931(3) 0.28807(11) 0.3535(3) 0.0286 1.0000 Uani .
C36 C 0.7857(3) 0.34893(12) 0.3260(3) 0.0296 1.0000 Uani .
C37 C 0.4826(3) 0.47371(11) 0.3654(3) 0.0273 1.0000 Uani .
C38 C 0.5103(3) 0.29521(13) 0.8922(3) 0.0350 1.0000 Uani .
H1 H 0.7390 0.4832 0.1579 0.0293 1.0000 Uiso R
H2 H 0.7855 0.5001 0.5765 0.0273 1.0000 Uiso R
H31 H 0.6224 0.6855 -0.1815 0.0350 1.0000 Uiso R
H41 H 0.4021 0.6364 -0.3376 0.0426 1.0000 Uiso R
H51 H 0.3331 0.5330 -0.2936 0.0460 1.0000 Uiso R
H61 H 0.4815 0.4745 -0.0904 0.0392 1.0000 Uiso R
H101 H 1.1260 0.6270 0.4684 0.0273 1.0000 Uiso R
H111 H 1.2860 0.5816 0.2775 0.0349 1.0000 Uiso R
H112 H 1.3031 0.6539 0.2977 0.0338 1.0000 Uiso R
H121 H 1.1182 0.5921 0.0359 0.0358 1.0000 Uiso R
H122 H 1.2746 0.6345 0.0301 0.0349 1.0000 Uiso R
H131 H 0.8573 0.7202 0.0910 0.0272 1.0000 Uiso R
H141 H 1.0528 0.7214 0.3269 0.0265 1.0000 Uiso R
H151 H 0.7725 0.7241 0.3674 0.0311 1.0000 Uiso R
H152 H 0.9040 0.7037 0.5153 0.0318 1.0000 Uiso R
H161 H 0.6706 0.6250 0.3354 0.0316 1.0000 Uiso R
H162 H 0.7007 0.6341 0.5271 0.0323 1.0000 Uiso R
H171 H 1.1189 0.4957 0.2970 0.0388 1.0000 Uiso R
H172 H 0.9642 0.4720 0.3648 0.0368 1.0000 Uiso R
H173 H 1.1050 0.5052 0.4812 0.0392 1.0000 Uiso R
H181 H 0.9571 0.7283 -0.1557 0.0532 1.0000 Uiso R
H182 H 0.9609 0.6558 -0.1775 0.0540 1.0000 Uiso R
H183 H 1.1228 0.6951 -0.1823 0.0537 1.0000 Uiso R
H231 H 0.9123 0.3077 0.9431 0.0311 1.0000 Uiso R
H241 H 1.1318 0.3591 1.0898 0.0406 1.0000 Uiso R
H251 H 1.1982 0.4634 1.0286 0.0415 1.0000 Uiso R
H261 H 1.0449 0.5154 0.8215 0.0354 1.0000 Uiso R
H301 H 0.4102 0.3492 0.2886 0.0287 1.0000 Uiso R
H311 H 0.2331 0.3234 0.4569 0.0349 1.0000 Uiso R
H312 H 0.2461 0.3970 0.4720 0.0350 1.0000 Uiso R
H321 H 0.2583 0.3468 0.7229 0.0318 1.0000 Uiso R
H322 H 0.4070 0.3924 0.7177 0.0323 1.0000 Uiso R
H331 H 0.6840 0.2664 0.6766 0.0261 1.0000 Uiso R
H341 H 0.4855 0.2575 0.4416 0.0291 1.0000 Uiso R
H351 H 0.6425 0.2716 0.2503 0.0343 1.0000 Uiso R
H352 H 0.7736 0.2572 0.4027 0.0335 1.0000 Uiso R
H361 H 0.8432 0.3434 0.2342 0.0359 1.0000 Uiso R
H362 H 0.8665 0.3567 0.4223 0.0338 1.0000 Uiso R
H371 H 0.4124 0.4850 0.4423 0.0394 1.0000 Uiso R
H372 H 0.4176 0.4705 0.2590 0.0405 1.0000 Uiso R
H373 H 0.5637 0.5077 0.3640 0.0395 1.0000 Uiso R
H381 H 0.5770 0.2582 0.9168 0.0522 1.0000 Uiso R
H382 H 0.4120 0.2913 0.9381 0.0523 1.0000 Uiso R
H383 H 0.5682 0.3334 0.9346 0.0529 1.0000 Uiso R

loop_
_atom_site_aniso_label
_atom_site_aniso_U_11
_atom_site_aniso_U_22
_atom_site_aniso_U_33
_atom_site_aniso_U_23
_atom_site_aniso_U_13
_atom_site_aniso_U_12
O1 0.0247(7) 0.0279(7) 0.0225(7) 0.0042(5) 0.0063(5) 0.0034(5)
O2 0.0264(7) 0.0302(7) 0.0213(7) 0.0018(6) 0.0064(5) 0.0012(6)
N1 0.0247(9) 0.0253(9) 0.0231(8) -0.0006(6) 0.0040(7) -0.0046(6)
N2 0.0295(9) 0.0284(9) 0.0246(9) 0.0015(7) 0.0069(7) -0.0052(7)
N3 0.0240(8) 0.0232(8) 0.0216(8) 0.0016(6) 0.0026(6) -0.0031(6)
N4 0.0255(9) 0.0266(8) 0.0256(9) 0.0024(7) 0.0057(7) -0.0033(7)
C1 0.0199(9) 0.0282(10) 0.0173(8) -0.0002(7) 0.0029(7) -0.0001(7)
C2 0.0194(9) 0.0355(11) 0.0185(9) -0.0026(8) 0.0035(7) -0.0016(8)
C3 0.0248(10) 0.0465(12) 0.0182(9) 0.0029(8) 0.0024(8) 0.0004(9)
C4 0.0249(11) 0.0602(15) 0.0211(10) 0.0007(10) -0.0011(8) 0.0007(10)
C5 0.0245(10) 0.0652(16) 0.0241(10) -0.0120(10) 0.0006(8) -0.0102(11)
C6 0.0252(10) 0.0435(13) 0.0305(11) -0.0106(9) 0.0062(8) -0.0109(9)
C7 0.0220(9) 0.0341(11) 0.0209(9) -0.0055(8) 0.0047(7) -0.0020(8)
C8 0.0186(9) 0.0251(9) 0.0221(9) -0.0004(7) 0.0045(7) -0.0010(7)
C9 0.0204(9) 0.0254(9) 0.0218(9) 0.0004(7) 0.0038(7) 0.0007(7)
C10 0.0208(9) 0.0247(9) 0.0233(9) 0.0013(7) -0.0005(7) 0.0005(8)
C11 0.0201(9) 0.0246(9) 0.0395(11) 0.0017(8) 0.0043(8) -0.0005(7)
C12 0.0270(10) 0.0306(10) 0.0358(12) -0.0037(9) 0.0135(9) -0.0043(8)
C13 0.0242(10) 0.0231(9) 0.0217(9) 0.0003(7) 0.0018(7) -0.0006(7)
C14 0.0198(9) 0.0248(10) 0.0222(9) -0.0007(7) -0.0002(7) -0.0023(7)
C15 0.0310(10) 0.0262(10) 0.0225(9) -0.0032(8) 0.0041(7) 0.0070(8)
C16 0.0242(9) 0.0330(11) 0.0247(10) -0.0002(8) 0.0067(8) 0.0042(8)
C17 0.0234(10) 0.0240(9) 0.0297(10) 0.0022(8) 0.0034(8) 0.0014(7)
C18 0.0422(13) 0.0419(13) 0.0254(11) 0.0020(9) 0.0085(9) -0.0110(11)
C21 0.0204(9) 0.0217(9) 0.0213(9) 0.0005(7) 0.0021(7) -0.0016(7)
C22 0.0197(9) 0.0297(10) 0.0183(8) -0.0019(7) 0.0023(7) -0.0007(7)
C23 0.0236(10) 0.0368(11) 0.0212(9) 0.0030(8) 0.0024(7) 0.0009(8)
C24 0.0265(10) 0.0513(14) 0.0231(9) 0.0008(10) -0.0017(8) 0.0004(9)
C25 0.0244(10) 0.0506(14) 0.0263(10) -0.0085(10) -0.0009(8) -0.0083(9)
C26 0.0279(10) 0.0351(11) 0.0252(10) -0.0050(8) 0.0050(8) -0.0100(9)
C27 0.0210(9) 0.0283(9) 0.0221(9) -0.0028(8) 0.0042(7) -0.0028(7)
C28 0.0191(9) 0.0243(9) 0.0193(8) -0.0002(7) 0.0038(7) -0.0012(7)
C29 0.0184(9) 0.0266(9) 0.0196(9) 0.0017(7) 0.0016(7) 0.0005(7)
C30 0.0200(9) 0.0290(10) 0.0211(9) 0.0013(7) -0.0017(7) -0.0020(7)
C31 0.0192(9) 0.0301(10) 0.0375(12) 0.0046(8) 0.0026(8) -0.0017(8)
C32 0.0222(9) 0.0300(10) 0.0331(11) 0.0004(8) 0.0100(8) -0.0010(8)
C33 0.0211(9) 0.0209(8) 0.0217(9) 0.0006(7) 0.0010(7) -0.0005(7)
C34 0.0256(10) 0.0218(9) 0.0251(10) -0.0026(7) 0.0018(8) -0.0024(7)
C35 0.0319(11) 0.0273(10) 0.0266(10) -0.0029(8) 0.0046(8) 0.0028(8)
C36 0.0277(10) 0.0349(11) 0.0278(10) -0.0014(9) 0.0093(8) 0.0046(9)
C37 0.0235(10) 0.0287(10) 0.0294(10) 0.0052(8) 0.0028(8) 0.0025(8)
C38 0.0369(12) 0.0426(13) 0.0259(11) 0.0047(9) 0.0061(9) -0.0092(10)

loop_
_atom_type_symbol
_atom_type_scat_dispersion_real
_atom_type_scat_dispersion_imag
_atom_type_scat_Cromer_Mann_a1
_atom_type_scat_Cromer_Mann_b1
_atom_type_scat_Cromer_Mann_a2
_atom_type_scat_Cromer_Mann_b2
_atom_type_scat_Cromer_Mann_a3
_atom_type_scat_Cromer_Mann_b3
_atom_type_scat_Cromer_Mann_a4
_atom_type_scat_Cromer_Mann_b4
_atom_type_scat_Cromer_Mann_c
_atom_type_scat_source
C 0.0181 0.0091 2.3100 20.8439 1.0200 10.2075 1.5886 0.5687 0.8650 51.6512 0.2156 'International Tables Vol C 4.2.6.8 and 6.1.1.4'
H 0.0000 0.0000 0.4930 10.5109 0.3229 26.1257 0.1402 3.1424 0.0408 57.7998 0.0030 'International Tables Vol C 4.2.6.8 and 6.1.1.4'
N 0.0311 0.0180 12.2126 0.0057 3.1322 9.8933 2.0125 28.9975 1.1663 0.5826 -11.5290 'International Tables Vol C 4.2.6.8 and 6.1.1.4'
O 0.0492 0.0322 3.0485 13.2771 2.2868 5.7011 1.5463 0.3239 0.8670 32.9089 0.2508 'International Tables Vol C 4.2.6.8 and 6.1.1.4'

loop_
_geom_angle_atom_site_label_1
_geom_angle_atom_site_label_2
_geom_angle_atom_site_label_3
_geom_angle
_geom_angle_publ_flag
C9 O1 C16 113.31(15) yes
C29 O2 C36 112.62(14) yes
C7 N1 C8 108.17(17) yes
C7 N1 H1 123.3 no
C8 N1 H1 128.5 no
C12 N2 C13 111.23(16) yes
C12 N2 C18 109.78(19) yes
C13 N2 C18 111.88(18) yes
C27 N3 C28 107.95(16) yes
C27 N3 H2 125.0 no
C28 N3 H2 127.1 no
C32 N4 C33 111.28(16) yes
C32 N4 C38 110.20(18) yes
C33 N4 C38 111.51(17) yes
C2 C1 C8 107.45(18) yes
C2 C1 C13 132.41(19) yes
C8 C1 C13 120.11(17) yes
C1 C2 C3 135.1(2) yes
C1 C2 C7 105.78(18) yes
C3 C2 C7 119.1(2) yes
C2 C3 C4 118.6(2) yes
C2 C3 H31 120.8 no
C4 C3 H31 120.5 no
C3 C4 C5 121.1(2) yes
C3 C4 H41 118.9 no
C5 C4 H41 119.9 no
C4 C5 C6 122.2(2) yes
C4 C5 H51 118.4 no
C6 C5 H51 119.4 no
C5 C6 C7 117.0(2) yes
C5 C6 H61 120.5 no
C7 C6 H61 122.4 no
C2 C7 C6 121.9(2) yes
C2 C7 N1 108.58(18) yes
C6 C7 N1 129.5(2) yes
N1 C8 C1 110.02(17) yes
N1 C8 C9 123.93(18) yes
C1 C8 C9 124.63(18) yes
C8 C9 O1 107.37(15) yes
C8 C9 C10 110.31(16) yes
O1 C9 C10 106.23(15) yes
C8 C9 C17 113.57(17) yes
O1 C9 C17 105.19(15) yes
C10 C9 C17 113.57(16) yes
C9 C10 C11 117.19(17) yes
C9 C10 C14 107.92(15) yes
C11 C10 C14 108.95(16) yes
C9 C10 H101 105.5 no
C11 C10 H101 109.0 no
C14 C10 H101 107.9 no
C10 C11 C12 113.36(17) yes
C10 C11 H111 110.6 no
C12 C11 H111 109.1 no
C10 C11 H112 107.4 no
C12 C11 H112 108.9 no
H111 C11 H112 107.3 no
C11 C12 N2 111.84(17) yes
C11 C12 H121 108.6 no
N2 C12 H121 109.0 no
C11 C12 H122 108.9 no
N2 C12 H122 109.6 no
H121 C12 H122 108.9 no
C1 C13 N2 112.87(16) yes
C1 C13 C14 109.84(16) yes
N2 C13 C14 107.82(16) yes
C1 C13 H131 110.8 no
N2 C13 H131 106.0 no
C14 C13 H131 109.4 no
C10 C14 C13 107.93(16) yes
C10 C14 C15 109.25(16) yes
C13 C14 C15 115.71(16) yes
C10 C14 H141 110.0 no
C13 C14 H141 108.1 no
C15 C14 H141 105.8 no
C14 C15 C16 114.76(16) yes
C14 C15 H151 109.0 no
C16 C15 H151 109.5 no
C14 C15 H152 105.5 no
C16 C15 H152 108.1 no
H151 C15 H152 109.8 no
C15 C16 O1 112.63(16) yes
C15 C16 H161 108.7 no
O1 C16 H161 110.1 no
C15 C16 H162 109.4 no
O1 C16 H162 104.0 no
H161 C16 H162 111.9 no
C9 C17 H171 110.0 no
C9 C17 H172 109.7 no
H171 C17 H172 107.7 no
C9 C17 H173 109.8 no
H171 C17 H173 110.7 no
H172 C17 H173 108.9 no
N2 C18 H181 110.5 no
N2 C18 H182 112.4 no
H181 C18 H182 105.3 no
N2 C18 H183 111.3 no
H181 C18 H183 109.2 no
H182 C18 H183 108.0 no
C22 C21 C28 106.45(17) yes
C22 C21 C33 132.20(18) yes
C28 C21 C33 121.32(18) yes
C21 C22 C23 134.5(2) yes
C21 C22 C27 106.25(18) yes
C23 C22 C27 119.17(19) yes
C22 C23 C24 118.4(2) yes
C22 C23 H231 120.2 no
C24 C23 H231 121.4 no
C23 C24 C25 121.3(2) yes
C23 C24 H241 118.0 no
C25 C24 H241 120.7 no
C24 C25 C26 121.6(2) yes
C24 C25 H251 120.1 no
C26 C25 H251 118.3 no
C25 C26 C27 117.2(2) yes
C25 C26 H261 120.1 no
C27 C26 H261 122.7 no
C22 C27 C26 122.4(2) yes
C22 C27 N3 108.64(17) yes
C26 C27 N3 129.0(2) yes
N3 C28 C21 110.71(17) yes
N3 C28 C29 123.66(17) yes
C21 C28 C29 124.07(18) yes
C28 C29 O2 107.88(15) yes
C28 C29 C30 110.20(16) yes
O2 C29 C30 106.45(15) yes
C28 C29 C37 113.44(17) yes
O2 C29 C37 104.99(15) yes
C30 C29 C37 113.35(16) yes
C29 C30 C31 117.55(17) yes
C29 C30 C34 107.80(15) yes
C31 C30 C34 108.94(17) yes
C29 C30 H301 106.1 no
C31 C30 H301 108.4 no
C34 C30 H301 107.6 no
C30 C31 C32 113.86(17) yes
C30 C31 H311 107.1 no
C32 C31 H311 109.2 no
C30 C31 H312 111.5 no
C32 C31 H312 107.8 no
H311 C31 H312 107.2 no
C31 C32 N4 111.15(17) yes
C31 C32 H321 108.5 no
N4 C32 H321 107.8 no
C31 C32 H322 110.1 no
N4 C32 H322 111.2 no
H321 C32 H322 108.0 no
C21 C33 N4 113.71(16) yes
C21 C33 C34 108.92(16) yes
N4 C33 C34 107.66(16) yes
C21 C33 H331 110.0 no
N4 C33 H331 106.9 no
C34 C33 H331 109.6 no
C30 C34 C33 107.61(16) yes
C30 C34 C35 109.79(17) yes
C33 C34 C35 115.79(17) yes
C30 C34 H341 109.6 no
C33 C34 H341 106.4 no
C35 C34 H341 107.5 no
C34 C35 C36 114.60(17) yes
C34 C35 H351 107.4 no
C36 C35 H351 108.6 no
C34 C35 H352 109.9 no
C36 C35 H352 107.9 no
H351 C35 H352 108.2 no
C35 C36 O2 112.48(17) yes
C35 C36 H361 109.4 no
O2 C36 H361 106.6 no
C35 C36 H362 107.7 no
O2 C36 H362 111.4 no
H361 C36 H362 109.3 no
C29 C37 H371 110.6 no
C29 C37 H372 110.4 no
H371 C37 H372 109.8 no
C29 C37 H373 109.8 no
H371 C37 H373 107.7 no
H372 C37 H373 108.5 no
N4 C38 H381 108.2 no
N4 C38 H382 108.5 no
H381 C38 H382 109.4 no
N4 C38 H383 110.7 no
H381 C38 H383 111.4 no
H382 C38 H383 108.6 no

loop_
_geom_bond_atom_site_label_1
_geom_bond_atom_site_label_2
_geom_bond_distance
_geom_bond_publ_flag
O1 C9 1.467(2) yes
O1 C16 1.436(2) yes
O2 C29 1.469(2) yes
O2 C36 1.441(3) yes
N1 C7 1.376(3) yes
N1 C8 1.377(3) yes
N1 H1 0.902 no
N2 C12 1.471(3) yes
N2 C13 1.492(3) yes
N2 C18 1.456(3) yes
N3 C27 1.371(3) yes
N3 C28 1.376(2) yes
N3 H2 0.881 no
N4 C32 1.471(3) yes
N4 C33 1.487(3) yes
N4 C38 1.463(3) yes
C1 C2 1.431(3) yes
C1 C8 1.371(3) yes
C1 C13 1.509(3) yes
C2 C3 1.402(3) yes
C2 C7 1.423(3) yes
C3 C4 1.392(3) yes
C3 H31 0.945 no
C4 C5 1.394(4) yes
C4 H41 0.933 no
C5 C6 1.380(4) yes
C5 H51 0.945 no
C6 C7 1.404(3) yes
C6 H61 0.925 no
C8 C9 1.498(3) yes
C9 C10 1.547(3) yes
C9 C17 1.515(3) yes
C10 C11 1.539(3) yes
C10 C14 1.539(3) yes
C10 H101 0.992 no
C11 C12 1.523(3) yes
C11 H111 0.966 no
C11 H112 0.956 no
C12 H121 0.979 no
C12 H122 0.960 no
C13 C14 1.531(3) yes
C13 H131 0.999 no
C14 C15 1.541(3) yes
C14 H141 0.973 no
C15 C16 1.524(3) yes
C15 H151 0.967 no
C15 H152 0.972 no
C16 H161 0.975 no
C16 H162 0.977 no
C17 H171 0.970 no
C17 H172 0.960 no
C17 H173 0.969 no
C18 H181 0.971 no
C18 H182 0.980 no
C18 H183 0.971 no
C21 C22 1.438(3) yes
C21 C28 1.368(3) yes
C21 C33 1.501(3) yes
C22 C23 1.408(3) yes
C22 C27 1.415(3) yes
C23 C24 1.385(3) yes
C23 H231 0.929 no
C24 C25 1.409(4) yes
C24 H241 0.929 no
C25 C26 1.379(4) yes
C25 H251 0.942 no
C26 C27 1.400(3) yes
C26 H261 0.912 no
C28 C29 1.500(3) yes
C29 C30 1.547(3) yes
C29 C37 1.515(3) yes
C30 C31 1.533(3) yes
C30 C34 1.538(3) yes
C30 H301 0.973 no
C31 C32 1.530(3) yes
C31 H311 0.982 no
C31 H312 0.967 no
C32 H321 0.965 no
C32 H322 0.971 no
C33 C34 1.546(3) yes
C33 H331 0.986 no
C34 C35 1.535(3) yes
C34 H341 1.003 no
C35 C36 1.535(3) yes
C35 H351 0.974 no
C35 H352 0.979 no
C36 H361 0.977 no
C36 H362 0.985 no
C37 H371 0.964 no
C37 H372 0.978 no
C37 H373 0.984 no
C38 H381 0.963 no
C38 H382 0.953 no
C38 H383 0.980 no

loop_
_geom_contact_atom_site_label_1
_geom_contact_atom_site_label_2
_geom_contact_distance
_geom_contact_publ_flag
O1 N1 3.094(2) no
O1 N3 2.894(2) no
O2 N1 3.035(2) no
O2 N3 3.091(2) no
N1 C37 3.398(3) no
N3 C17 3.361(3) no
C1 C11 3.432(3) no
C1 C16 3.088(3) no
C2 C18 3.479(3) no
C8 C15 3.262(3) no
C8 C12 3.167(3) no
C21 C31 3.414(3) no
C21 C36 3.085(3) no
C22 C38 3.510(3) no
C28 C32 3.176(3) no
C28 C35 3.263(3) no

loop_
_geom_hbond_atom_site_label_D
_geom_hbond_atom_site_label_H
_geom_hbond_atom_site_label_A
_geom_hbond_angle_DHA
_geom_hbond_distance_DH
_geom_hbond_distance_HA
_geom_hbond_distance_DA
_geom_hbond_publ_flag
N1 H1 O2 164 0.90 2.16 3.035(3) yes
N3 H2 O1 163 0.88 2.04 2.894(3) yes

loop_
_geom_torsion_atom_site_label_1
_geom_torsion_atom_site_label_2
_geom_torsion_atom_site_label_3
_geom_torsion_atom_site_label_4
_geom_torsion
_geom_torsion_publ_flag
C16 O1 C9 C8 -52.0(2) no
C16 O1 C9 C10 66.03(19) no
C16 O1 C9 C17 -173.25(17) no
C9 O1 C16 C15 -53.9(2) no
C29 O2 C36 C35 54.4(2) no
C36 O2 C29 C37 172.81(17) no
C36 O2 C29 C28 51.5(2) no
C36 O2 C29 C30 -66.74(19) no
C7 N1 C8 C1 -0.5(2) no
C8 N1 C7 C6 -178.2(2) no
C7 N1 C8 C9 166.44(16) no
C8 N1 C7 C2 0.4(2) no
C13 N2 C12 C11 -55.6(2) no
C18 N2 C12 C11 -180.0(2) no
C12 N2 C13 C1 -57.0(2) no
C12 N2 C13 C14 64.5(2) no
C18 N2 C13 C1 66.2(2) no
C18 N2 C13 C14 -172.33(18) no
C28 N3 C27 C26 177.2(2) no
C27 N3 C28 C21 0.5(2) no
C28 N3 C27 C22 -0.8(2) no
C27 N3 C28 C29 -165.69(17) no
C38 N4 C33 C21 -68.0(2) no
C38 N4 C32 C31 -179.65(18) no
C38 N4 C33 C34 171.26(18) no
C33 N4 C32 C31 56.1(2) no
C32 N4 C33 C21 55.5(2) no
C32 N4 C33 C34 -65.3(2) no
C13 C1 C2 C3 -0.7(4) no
C8 C1 C2 C7 -0.20(19) no
C8 C1 C2 C3 177.2(2) no
C2 C1 C13 C14 148.54(18) no
C13 C1 C2 C7 -178.06(18) no
C2 C1 C8 N1 0.4(2) no
C2 C1 C8 C9 -166.40(16) no
C13 C1 C8 N1 178.60(15) no
C13 C1 C8 C9 11.8(3) no
C2 C1 C13 N2 -91.1(2) no
C8 C1 C13 N2 91.2(2) no
C8 C1 C13 C14 -29.1(2) no
C3 C2 C7 C6 0.7(3) no
C1 C2 C3 C4 -177.3(2) no
C7 C2 C3 C4 -0.2(3) no
C1 C2 C7 N1 -0.11(19) no
C1 C2 C7 C6 178.59(18) no
C3 C2 C7 N1 -177.97(17) no
C2 C3 C4 C5 -0.5(4) no
C3 C4 C5 C6 0.6(4) no
C4 C5 C6 C7 0.0(4) no
C5 C6 C7 C2 -0.6(3) no
C5 C6 C7 N1 177.8(2) no
N1 C8 C9 C10 173.12(16) no
N1 C8 C9 O1 -71.5(2) no
C1 C8 C9 O1 93.5(2) no
C1 C8 C9 C10 -21.8(2) no
N1 C8 C9 C17 44.3(2) no
C1 C8 C9 C17 -150.64(17) no
C8 C9 C10 C14 49.12(18) no
C17 C9 C10 C11 54.6(2) no
O1 C9 C10 C11 169.72(16) no
O1 C9 C10 C14 -66.94(17) no
C8 C9 C10 C11 -74.2(2) no
C17 C9 C10 C14 177.91(15) no
C11 C10 C14 C15 -174.46(17) no
C9 C10 C11 C12 71.7(2) no
C14 C10 C11 C12 -51.1(2) no
C9 C10 C14 C13 -69.29(17) no
C9 C10 C14 C15 57.31(19) no
C11 C10 C14 C13 58.93(19) no
C10 C11 C12 N2 49.2(3) no
N2 C13 C14 C15 171.39(17) no
N2 C13 C14 C10 -65.91(19) no
C1 C13 C14 C10 57.45(18) no
C1 C13 C14 C15 -65.3(2) no
C13 C14 C15 C16 76.2(2) no
C10 C14 C15 C16 -45.8(2) no
C14 C15 C16 O1 43.2(3) no
C28 C21 C22 C23 -177.1(2) no
C28 C21 C22 C27 -0.5(2) no
C33 C21 C22 C23 0.7(3) no
C33 C21 C22 C27 177.37(18) no
C22 C21 C28 N3 0.0(2) no
C22 C21 C28 C29 166.10(16) no
C33 C21 C28 N3 -178.13(15) no
C33 C21 C28 C29 -12.0(3) no
C22 C21 C33 N4 91.8(2) no
C22 C21 C33 C34 -148.20(19) no
C28 C21 C33 N4 -90.7(2) no
C28 C21 C33 C34 29.4(2) no
C21 C22 C23 C24 176.1(2) no
C27 C22 C23 C24 -0.2(3) no
C21 C22 C27 N3 0.8(2) no
C21 C22 C27 C26 -177.4(2) no
C23 C22 C27 N3 178.05(18) no
C23 C22 C27 C26 -0.1(3) no
C22 C23 C24 C25 0.3(3) no
C23 C24 C25 C26 0.0(4) no
C24 C25 C26 C27 -0.3(4) no
C25 C26 C27 N3 -177.4(2) no
C25 C26 C27 C22 0.4(3) no
N3 C28 C29 O2 70.4(2) no
N3 C28 C29 C30 -173.74(17) no
N3 C28 C29 C37 -45.5(2) no
C21 C28 C29 O2 -94.0(2) no
C21 C28 C29 C30 21.9(2) no
C21 C28 C29 C37 150.16(19) no
O2 C29 C30 C31 -169.43(16) no
O2 C29 C30 C34 67.09(18) no
C28 C29 C30 C31 73.8(2) no
C28 C29 C30 C34 -49.7(2) no
C37 C29 C30 C31 -54.5(2) no
C37 C29 C30 C34 -177.98(17) no
C29 C30 C31 C32 -71.6(2) no
C34 C30 C31 C32 51.3(2) no
C29 C30 C34 C33 69.94(19) no
C29 C30 C34 C35 -56.9(2) no
C31 C30 C34 C33 -58.7(2) no
C31 C30 C34 C35 174.54(18) no
C30 C31 C32 N4 -49.4(3) no
N4 C33 C34 C30 66.0(2) no
N4 C33 C34 C35 -170.77(17) no
C21 C33 C34 C30 -57.7(2) no
C21 C33 C34 C35 65.5(2) no
C30 C34 C35 C36 45.4(3) no
C33 C34 C35 C36 -76.6(2) no
C34 C35 C36 O2 -43.3(3) no
